data_4134513
loop_
_publ_author_name
'Roos, Casey B.'
'Demaerel, Joachim'
'Graff, David E.'
'Knowles, Robert R.'

_publ_section_title
;
 Enantioselective Hydroamination of Alkenes with Sulfonamides Enabled by
 Proton-Coupled Electron Transfer.
;
_journal_issue 13
_journal_name_full 'Journal of the American Chemical Society'
_journal_page_first 5974
_journal_page_last 5979
_journal_paper_doi 10.1021/jacs.0c01332
_journal_volume 142
_journal_year 2020
_chemical_absolute_configuration ad
_chemical_formula_sum 'C12 H20 N2 O2 S2'
_chemical_formula_weight 288.42
_chemical_name_common CR-172
_space_group_crystal_system orthorhombic
_space_group_IT_number 19
_space_group_name_Hall 'P 2ac 2ab'
_space_group_name_H-M_alt 'P 21 21 21'
_atom_sites_solution_hydrogens geom
_audit_creation_method SHELXL-2018/3
_cell_angle_alpha 90
_cell_angle_beta 90
_cell_angle_gamma 90
_cell_formula_units_Z 4
_cell_length_a 7.4499(2)
_cell_length_b 10.1587(3)
_cell_length_c 19.0266(5)
_cell_measurement_reflns_used 9860
_cell_measurement_temperature 100(2)
_cell_measurement_theta_max 70.0856
_cell_measurement_theta_min 4.6481
_cell_volume 1439.96(7)
_computing_structure_refinement 'SHELXL-2018/3 (Sheldrick, 2018)'
_diffrn_ambient_temperature 100(2)
_diffrn_detector_area_resol_mean 10.4167
_diffrn_measured_fraction_theta_full 1.000
_diffrn_measured_fraction_theta_max 1.000
_diffrn_measurement_device_type 'Bruker Photon 100 CMOS'
_diffrn_radiation_type CuK\a
_diffrn_radiation_wavelength 1.54178
_diffrn_reflns_av_R_equivalents 0.0356
_diffrn_reflns_av_unetI/netI 0.0226
_diffrn_reflns_Laue_measured_fraction_full 1.000
_diffrn_reflns_Laue_measured_fraction_max 1.000
_diffrn_reflns_limit_h_max 9
_diffrn_reflns_limit_h_min -8
_diffrn_reflns_limit_k_max 12
_diffrn_reflns_limit_k_min -12
_diffrn_reflns_limit_l_max 23
_diffrn_reflns_limit_l_min -23
_diffrn_reflns_number 18997
_diffrn_reflns_point_group_measured_fraction_full 0.998
_diffrn_reflns_point_group_measured_fraction_max 0.997
_diffrn_reflns_theta_full 67.679
_diffrn_reflns_theta_max 70.165
_diffrn_reflns_theta_min 4.648
_diffrn_source 'I\mS microfocus source'
_exptl_absorpt_coefficient_mu 3.330
_exptl_absorpt_correction_T_max 0.69
_exptl_absorpt_correction_T_min 0.56
_exptl_absorpt_correction_type multi-scan
_exptl_absorpt_process_details 'SADABS V2014/5 (Bruker AXS Inc.)'
_exptl_crystal_density_diffrn 1.330
_exptl_crystal_density_method 'not measured'
_exptl_crystal_description prism
_exptl_crystal_F_000 616
_exptl_crystal_size_max 0.180
_exptl_crystal_size_mid 0.175
_exptl_crystal_size_min 0.123
_refine_diff_density_max 0.278
_refine_diff_density_min -0.202
_refine_diff_density_rms 0.044
_refine_ls_abs_structure_details
; 
 Refined as an inversion twin. 
;
_refine_ls_abs_structure_Flack 0.072(18)
_refine_ls_extinction_method none
_refine_ls_goodness_of_fit_ref 1.090
_refine_ls_hydrogen_treatment constr
_refine_ls_matrix_type full
_refine_ls_number_parameters 168
_refine_ls_number_reflns 2726
_refine_ls_number_restraints 0
_refine_ls_restrained_S_all 1.090
_refine_ls_R_factor_all 0.0243
_refine_ls_R_factor_gt 0.0231
_refine_ls_shift/su_max 0.001
_refine_ls_shift/su_mean 0.000
_refine_ls_structure_factor_coef Fsqd
_refine_ls_weighting_details 'w=1/[\s^2^(Fo^2^)+(0.0337P)^2^+0.2490P] where P=(Fo^2^+2Fc^2^)/3'
_refine_ls_weighting_scheme calc
_refine_ls_wR_factor_gt 0.0595
_refine_ls_wR_factor_ref 0.0601
_reflns_Friedel_coverage 0.709
_reflns_Friedel_fraction_full 0.995
_reflns_Friedel_fraction_max 0.994
_reflns_number_gt 2639
_reflns_number_total 2726
_reflns_threshold_expression 'I > 2\s(I)'
_cod_data_source_file ja0c01332_si_002.cif
_cod_data_source_block cu_PDJCBR2_0m
_cod_depositor_comments 'Adding full bibliography for 4134513--4134514.cif.'
_cod_database_code 4134513
_shelx_shelxl_version_number 2018/3
_shelx_space_group_comment
; 
The symmetry employed for this shelxl refinement is uniquely defined 
by the following loop, which should always be used as a source of 
symmetry information in preference to the above space-group names. 
They are only intended as comments. 
;
_shelx_estimated_absorpt_t_min 0.586
_shelx_estimated_absorpt_t_max 0.685

loop_
_space_group_symop_operation_xyz
'x, y, z'
'-x+1/2, -y, z+1/2'
'-x, y+1/2, -z+1/2'
'x+1/2, -y+1/2, -z'

loop_
_atom_site_label
_atom_site_type_symbol
_atom_site_fract_x
_atom_site_fract_y
_atom_site_fract_z
_atom_site_U_iso_or_equiv
_atom_site_adp_type
_atom_site_occupancy
_atom_site_site_symmetry_order
_atom_site_calc_flag
_atom_site_refinement_flags_posn
_atom_site_refinement_flags_adp
_atom_site_refinement_flags_occupancy
_atom_site_disorder_assembly
_atom_site_disorder_group
S1 S 0.51416(7) 0.67723(5) 0.67599(2) 0.01871(13) Uani 1 1 d . . . . .
O1 O 0.4821(2) 0.37292(14) 0.67311(8) 0.0216(3) Uani 1 1 d . . . . .
N1 N 0.4525(3) 0.79626(18) 0.55974(9) 0.0208(4) Uani 1 1 d . . . . .
C1 C 0.4764(4) 0.9520(2) 0.65906(12) 0.0308(5) Uani 1 1 d . . . . .
H1A H 0.374115 1.002326 0.640993 0.046 Uiso 1 1 calc R U . . .
H1B H 0.588268 0.997532 0.647059 0.046 Uiso 1 1 calc R U . . .
H1C H 0.466632 0.944113 0.710247 0.046 Uiso 1 1 calc R U . . .
S2 S 0.53200(7) 0.41367(5) 0.60364(2) 0.01591(13) Uani 1 1 d . . . . .
O2 O 0.4441(2) 0.35803(15) 0.54380(8) 0.0226(3) Uani 1 1 d . . . . .
N2 N 0.7444(2) 0.38707(16) 0.59466(9) 0.0161(4) Uani 1 1 d . . . . .
C2 C 0.4768(3) 0.8176(2) 0.62678(11) 0.0204(4) Uani 1 1 d . . . . .
C3 C 0.4653(3) 0.6645(2) 0.54324(10) 0.0181(4) Uani 1 1 d . . . . .
C4 C 0.4973(3) 0.58475(19) 0.59982(10) 0.0159(4) Uani 1 1 d . . . . .
C5 C 0.4430(3) 0.6281(2) 0.46740(11) 0.0247(5) Uani 1 1 d . . . . .
H5A H 0.333370 0.668596 0.448947 0.037 Uiso 1 1 calc R U . . .
H5B H 0.434403 0.532127 0.463104 0.037 Uiso 1 1 calc R U . . .
H5C H 0.546761 0.659585 0.440567 0.037 Uiso 1 1 calc R U . . .
C6 C 0.8251(3) 0.4252(2) 0.52612(11) 0.0184(4) Uani 1 1 d . . . . .
H6A H 0.780539 0.512240 0.510467 0.022 Uiso 1 1 calc R U . . .
H6B H 0.798509 0.359033 0.489388 0.022 Uiso 1 1 calc R U . . .
C7 C 1.0250(3) 0.4301(2) 0.54227(11) 0.0209(4) Uani 1 1 d . . . . .
H7A H 1.088170 0.491472 0.510329 0.025 Uiso 1 1 calc R U . . .
H7B H 1.080121 0.341690 0.538309 0.025 Uiso 1 1 calc R U . . .
C8 C 1.0295(3) 0.4798(2) 0.61838(11) 0.0201(4) Uani 1 1 d . . . . .
H8A H 1.019046 0.576908 0.619815 0.024 Uiso 1 1 calc R U . . .
H8B H 1.142967 0.453719 0.641636 0.024 Uiso 1 1 calc R U . . .
C9 C 0.8680(3) 0.4150(2) 0.65477(11) 0.0164(4) Uani 1 1 d . . . . .
H9 H 0.810198 0.480512 0.686828 0.020 Uiso 1 1 calc R U . . .
C10 C 0.9071(3) 0.2885(2) 0.69599(12) 0.0222(5) Uani 1 1 d . . . . .
H10 H 0.788806 0.249305 0.709394 0.027 Uiso 1 1 calc R U . . .
C11 C 1.0077(4) 0.1858(2) 0.65343(13) 0.0347(6) Uani 1 1 d . . . . .
H11A H 0.942196 0.167880 0.609811 0.052 Uiso 1 1 calc R U . . .
H11B H 1.017968 0.104532 0.680877 0.052 Uiso 1 1 calc R U . . .
H11C H 1.127949 0.218777 0.642155 0.052 Uiso 1 1 calc R U . . .
C12 C 1.0073(4) 0.3196(2) 0.76398(12) 0.0317(5) Uani 1 1 d . . . . .
H12A H 1.122403 0.361386 0.752788 0.048 Uiso 1 1 calc R U . . .
H12B H 1.028907 0.237881 0.790017 0.048 Uiso 1 1 calc R U . . .
H12C H 0.935054 0.379488 0.792787 0.048 Uiso 1 1 calc R U . . .

loop_
_atom_site_aniso_label
_atom_site_aniso_U_11
_atom_site_aniso_U_22
_atom_site_aniso_U_33
_atom_site_aniso_U_23
_atom_site_aniso_U_13
_atom_site_aniso_U_12
S1 0.0233(3) 0.0178(2) 0.0150(2) -0.00050(17) 0.0010(2) 0.0030(2)
O1 0.0187(8) 0.0221(7) 0.0240(7) 0.0040(6) 0.0061(7) -0.0015(6)
N1 0.0217(9) 0.0202(8) 0.0206(9) 0.0013(7) 0.0006(8) 0.0038(8)
C1 0.0476(15) 0.0194(10) 0.0252(11) -0.0019(8) 0.0031(12) 0.0071(11)
S2 0.0118(2) 0.0158(2) 0.0201(2) -0.00069(18) 0.00128(19) -0.00100(18)
O2 0.0168(8) 0.0231(7) 0.0277(8) -0.0060(6) -0.0029(6) -0.0026(6)
N2 0.0134(8) 0.0183(9) 0.0165(8) 0.0006(7) 0.0016(7) 0.0000(7)
C2 0.0218(10) 0.0188(10) 0.0205(9) 0.0011(8) 0.0010(9) 0.0045(9)
C3 0.0138(9) 0.0213(10) 0.0190(10) -0.0008(8) -0.0006(8) 0.0024(9)
C4 0.0123(9) 0.0196(9) 0.0159(8) -0.0021(7) 0.0007(8) 0.0010(8)
C5 0.0271(12) 0.0297(11) 0.0174(10) -0.0004(9) -0.0041(9) 0.0017(10)
C6 0.0159(10) 0.0216(10) 0.0178(9) 0.0016(8) 0.0031(8) 0.0021(9)
C7 0.0165(10) 0.0239(10) 0.0223(10) 0.0036(8) 0.0028(9) 0.0014(9)
C8 0.0150(9) 0.0206(9) 0.0247(10) 0.0011(8) 0.0000(9) -0.0015(9)
C9 0.0155(10) 0.0161(10) 0.0177(10) 0.0002(8) -0.0010(8) 0.0019(8)
C10 0.0246(11) 0.0201(11) 0.0218(11) 0.0044(8) -0.0013(9) 0.0004(9)
C11 0.0493(17) 0.0203(10) 0.0346(12) 0.0031(9) 0.0009(12) 0.0104(12)
C12 0.0381(14) 0.0324(12) 0.0246(11) 0.0056(9) -0.0077(11) 0.0049(12)

loop_
_atom_type_symbol
_atom_type_description
_atom_type_scat_dispersion_real
_atom_type_scat_dispersion_imag
_atom_type_scat_source
C C 0.0181 0.0091 'International Tables Vol C Tables 4.2.6.8 and 6.1.1.4'
H H 0.0000 0.0000 'International Tables Vol C Tables 4.2.6.8 and 6.1.1.4'
N N 0.0311 0.0180 'International Tables Vol C Tables 4.2.6.8 and 6.1.1.4'
O O 0.0492 0.0322 'International Tables Vol C Tables 4.2.6.8 and 6.1.1.4'
S S 0.3331 0.5567 'International Tables Vol C Tables 4.2.6.8 and 6.1.1.4'

loop_
_geom_angle_atom_site_label_1
_geom_angle_atom_site_label_2
_geom_angle_atom_site_label_3
_geom_angle
_geom_angle_site_symmetry_1
_geom_angle_site_symmetry_3
_geom_angle_publ_flag
C2 S1 C4 89.00(10) . . ?
C2 N1 C3 111.97(18) . . ?
C2 C1 H1A 109.5 . . ?
C2 C1 H1B 109.5 . . ?
H1A C1 H1B 109.5 . . ?
C2 C1 H1C 109.5 . . ?
H1A C1 H1C 109.5 . . ?
H1B C1 H1C 109.5 . . ?
O2 S2 O1 120.06(10) . . ?
O2 S2 N2 107.37(9) . . ?
O1 S2 N2 107.67(9) . . ?
O2 S2 C4 106.88(10) . . ?
O1 S2 C4 106.57(9) . . ?
N2 S2 C4 107.77(9) . . ?
C6 N2 C9 111.82(16) . . ?
C6 N2 S2 116.47(13) . . ?
C9 N2 S2 119.40(14) . . ?
N1 C2 C1 123.48(19) . . ?
N1 C2 S1 114.47(16) . . ?
C1 C2 S1 122.04(16) . . ?
C4 C3 N1 114.08(18) . . ?
C4 C3 C5 129.07(19) . . ?
N1 C3 C5 116.85(18) . . ?
C3 C4 S1 110.47(15) . . ?
C3 C4 S2 130.04(15) . . ?
S1 C4 S2 119.40(11) . . ?
C3 C5 H5A 109.5 . . ?
C3 C5 H5B 109.5 . . ?
H5A C5 H5B 109.5 . . ?
C3 C5 H5C 109.5 . . ?
H5A C5 H5C 109.5 . . ?
H5B C5 H5C 109.5 . . ?
N2 C6 C7 103.13(16) . . ?
N2 C6 H6A 111.1 . . ?
C7 C6 H6A 111.1 . . ?
N2 C6 H6B 111.1 . . ?
C7 C6 H6B 111.1 . . ?
H6A C6 H6B 109.1 . . ?
C6 C7 C8 102.88(18) . . ?
C6 C7 H7A 111.2 . . ?
C8 C7 H7A 111.2 . . ?
C6 C7 H7B 111.2 . . ?
C8 C7 H7B 111.2 . . ?
H7A C7 H7B 109.1 . . ?
C7 C8 C9 105.50(18) . . ?
C7 C8 H8A 110.6 . . ?
C9 C8 H8A 110.6 . . ?
C7 C8 H8B 110.6 . . ?
C9 C8 H8B 110.6 . . ?
H8A C8 H8B 108.8 . . ?
N2 C9 C10 110.41(17) . . ?
N2 C9 C8 102.65(16) . . ?
C10 C9 C8 116.16(18) . . ?
N2 C9 H9 109.1 . . ?
C10 C9 H9 109.1 . . ?
C8 C9 H9 109.1 . . ?
C11 C10 C12 110.6(2) . . ?
C11 C10 C9 113.38(19) . . ?
C12 C10 C9 110.66(18) . . ?
C11 C10 H10 107.3 . . ?
C12 C10 H10 107.3 . . ?
C9 C10 H10 107.3 . . ?
C10 C11 H11A 109.5 . . ?
C10 C11 H11B 109.5 . . ?
H11A C11 H11B 109.5 . . ?
C10 C11 H11C 109.5 . . ?
H11A C11 H11C 109.5 . . ?
H11B C11 H11C 109.5 . . ?
C10 C12 H12A 109.5 . . ?
C10 C12 H12B 109.5 . . ?
H12A C12 H12B 109.5 . . ?
C10 C12 H12C 109.5 . . ?
H12A C12 H12C 109.5 . . ?
H12B C12 H12C 109.5 . . ?

loop_
_geom_bond_atom_site_label_1
_geom_bond_atom_site_label_2
_geom_bond_distance
_geom_bond_site_symmetry_2
_geom_bond_publ_flag
S1 C2 1.729(2) . ?
S1 C4 1.7316(19) . ?
O1 S2 1.4341(15) . ?
N1 C2 1.306(3) . ?
N1 C3 1.378(3) . ?
C1 C2 1.497(3) . ?
C1 H1A 0.9800 . ?
C1 H1B 0.9800 . ?
C1 H1C 0.9800 . ?
S2 O2 1.4300(16) . ?
S2 N2 1.6140(17) . ?
S2 C4 1.759(2) . ?
N2 C6 1.488(3) . ?
N2 C9 1.496(3) . ?
C3 C4 1.368(3) . ?
C3 C5 1.499(3) . ?
C5 H5A 0.9800 . ?
C5 H5B 0.9800 . ?
C5 H5C 0.9800 . ?
C6 C7 1.521(3) . ?
C6 H6A 0.9900 . ?
C6 H6B 0.9900 . ?
C7 C8 1.534(3) . ?
C7 H7A 0.9900 . ?
C7 H7B 0.9900 . ?
C8 C9 1.536(3) . ?
C8 H8A 0.9900 . ?
C8 H8B 0.9900 . ?
C9 C10 1.533(3) . ?
C9 H9 1.0000 . ?
C10 C11 1.519(3) . ?
C10 C12 1.527(3) . ?
C10 H10 1.0000 . ?
C11 H11A 0.9800 . ?
C11 H11B 0.9800 . ?
C11 H11C 0.9800 . ?
C12 H12A 0.9800 . ?
C12 H12B 0.9800 . ?
C12 H12C 0.9800 . ?

loop_
_geom_hbond_atom_site_label_D
_geom_hbond_atom_site_label_H
_geom_hbond_atom_site_label_A
_geom_hbond_distance_DH
_geom_hbond_distance_HA
_geom_hbond_distance_DA
_geom_hbond_angle_DHA
_geom_hbond_site_symmetry_A
_geom_hbond_publ_flag
C1 H1C O1 0.98 2.37 3.307(3) 161.0 3_656 yes
C5 H5B O2 0.98 2.34 3.104(3) 133.9 . yes
C6 H6B O2 0.99 2.54 3.292(3) 132.9 4_556 yes

loop_
_geom_torsion_atom_site_label_1
_geom_torsion_atom_site_label_2
_geom_torsion_atom_site_label_3
_geom_torsion_atom_site_label_4
_geom_torsion
_geom_torsion_site_symmetry_1
_geom_torsion_site_symmetry_2
_geom_torsion_site_symmetry_3
_geom_torsion_site_symmetry_4
_geom_torsion_publ_flag
O2 S2 N2 C6 50.57(17) . . . . ?
O1 S2 N2 C6 -178.86(14) . . . . ?
C4 S2 N2 C6 -64.25(16) . . . . ?
O2 S2 N2 C9 -170.23(15) . . . . ?
O1 S2 N2 C9 -39.65(17) . . . . ?
C4 S2 N2 C9 74.96(17) . . . . ?
C3 N1 C2 C1 177.9(2) . . . . ?
C3 N1 C2 S1 -1.0(3) . . . . ?
C4 S1 C2 N1 0.5(2) . . . . ?
C4 S1 C2 C1 -178.3(2) . . . . ?
C2 N1 C3 C4 1.0(3) . . . . ?
C2 N1 C3 C5 -179.0(2) . . . . ?
N1 C3 C4 S1 -0.6(2) . . . . ?
C5 C3 C4 S1 179.4(2) . . . . ?
N1 C3 C4 S2 -177.23(17) . . . . ?
C5 C3 C4 S2 2.7(4) . . . . ?
C2 S1 C4 C3 0.06(17) . . . . ?
C2 S1 C4 S2 177.09(14) . . . . ?
O2 S2 C4 C3 -25.9(2) . . . . ?
O1 S2 C4 C3 -155.4(2) . . . . ?
N2 S2 C4 C3 89.2(2) . . . . ?
O2 S2 C4 S1 157.72(12) . . . . ?
O1 S2 C4 S1 28.19(15) . . . . ?
N2 S2 C4 S1 -87.14(13) . . . . ?
C9 N2 C6 C7 20.3(2) . . . . ?
S2 N2 C6 C7 162.49(14) . . . . ?
N2 C6 C7 C8 -34.4(2) . . . . ?
C6 C7 C8 C9 37.1(2) . . . . ?
C6 N2 C9 C10 -121.95(18) . . . . ?
S2 N2 C9 C10 97.10(18) . . . . ?
C6 N2 C9 C8 2.5(2) . . . . ?
S2 N2 C9 C8 -138.45(14) . . . . ?
C7 C8 C9 N2 -24.4(2) . . . . ?
C7 C8 C9 C10 96.2(2) . . . . ?
N2 C9 C10 C11 64.4(2) . . . . ?
C8 C9 C10 C11 -52.0(3) . . . . ?
N2 C9 C10 C12 -170.68(18) . . . . ?
C8 C9 C10 C12 73.0(2) . . . . ?
